data_7022962
loop_
_publ_author_name
'Ben Yahia, Hamdi'
'Shikano, Masahiro'
'Kobayashi, Hironori'

_publ_section_title
;
 Single crystal growth of the novel Mn2(OH)2SO3, Mn2F(OH)SO3, and
 Mn5(OH)4(H2O)2[SO3]2[SO4] compounds using a hydrothermal method.
;
_journal_issue 19
_journal_name_full 'Dalton transactions (Cambridge, England : 2003)'
_journal_page_first 7158
_journal_page_last 7166
_journal_paper_doi 10.1039/c3dt50415h
_journal_volume 42
_journal_year 2013
_chemical_formula_moiety 'H8 Mn5 O16 S3'
_chemical_formula_sum 'H8 Mn5 O16 S3'
_chemical_formula_weight 634.9
_chemical_name_systematic ' ?'
_space_group_IT_number 11
_symmetry_cell_setting monoclinic
_symmetry_Int_Tables_number 11
_symmetry_space_group_name_Hall '-P 2yb'
_symmetry_space_group_name_H-M 'P 1 21/m 1'
_cell_angle_alpha 90
_cell_angle_beta 101.6005(13)
_cell_angle_gamma 90
_cell_formula_units_Z 2
_cell_length_a 7.6117(7)
_cell_length_b 8.5326(7)
_cell_length_c 10.9273(9)
_cell_measurement_reflns_used 5936
_cell_measurement_temperature 293
_cell_measurement_theta_max 27.83
_cell_measurement_theta_min 1.9
_cell_volume 695.21(10)
_diffrn_ambient_temperature 293
_diffrn_measured_fraction_theta_full 0.98
_diffrn_measured_fraction_theta_max 0.96
_diffrn_measurement_device 'four-cycle diffractometer'
_diffrn_measurement_device_type 'Smart Apex'
_diffrn_measurement_method Multi-scan
_diffrn_radiation_monochromator graphite
_diffrn_radiation_source 'X-ray tube'
_diffrn_radiation_type 'Mo K\a'
_diffrn_radiation_wavelength 0.71073
_diffrn_reflns_av_R_equivalents 0.12
_diffrn_reflns_av_sigmaI/netI 0.0778
_diffrn_reflns_limit_h_max 9
_diffrn_reflns_limit_h_min -10
_diffrn_reflns_limit_k_max 11
_diffrn_reflns_limit_k_min -10
_diffrn_reflns_limit_l_max 13
_diffrn_reflns_limit_l_min -14
_diffrn_reflns_number 5936
_diffrn_reflns_theta_full 27.71
_diffrn_reflns_theta_max 27.83
_diffrn_reflns_theta_min 1.9
_exptl_absorpt_coefficient_mu 4.954
_exptl_absorpt_correction_T_max 0.6556
_exptl_absorpt_correction_T_min 0.1805
_exptl_absorpt_correction_type gaussian
_exptl_absorpt_process_details 'Jana2006  (Petricek, Dusek & Palatinus, 2000)'
_exptl_crystal_colour pink
_exptl_crystal_density_diffrn 3.0321
_exptl_crystal_description needle
_exptl_crystal_F_000 618
_exptl_crystal_size_max 0.8
_exptl_crystal_size_mid 0.180
_exptl_crystal_size_min 0.085
_refine_diff_density_max 0.50
_refine_diff_density_min -0.36
_refine_ls_extinction_method none
_refine_ls_goodness_of_fit_gt 1.14
_refine_ls_goodness_of_fit_ref 1.15
_refine_ls_hydrogen_treatment refall
_refine_ls_number_constraints 0
_refine_ls_number_parameters 138
_refine_ls_number_reflns 1559
_refine_ls_number_restraints 5
_refine_ls_R_factor_all 0.0360
_refine_ls_R_factor_gt 0.0347
_refine_ls_shift/su_max 0.0010
_refine_ls_shift/su_mean 0.0000
_refine_ls_structure_factor_coef Fsqd
_refine_ls_weighting_details w=1/(\s^2^(I)+0.0009I^2^)
_refine_ls_weighting_scheme sigma
_refine_ls_wR_factor_gt 0.0802
_refine_ls_wR_factor_ref 0.0824
_reflns_number_gt 1500
_reflns_number_total 1559
_reflns_threshold_expression I>3\s(I)
_cod_data_source_file c3dt50415h_3.cif
_cod_data_source_block I
_cod_database_code 7022962

loop_
_symmetry_equiv_pos_site_id
_symmetry_equiv_pos_as_xyz
1 x,y,z
2 -x,y+1/2,-z
3 -x,-y,-z
4 x,-y+1/2,z

loop_
_atom_site_label
_atom_site_type_symbol
_atom_site_fract_x
_atom_site_fract_y
_atom_site_fract_z
_atom_site_adp_type
_atom_site_U_iso_or_equiv
_atom_site_symmetry_multiplicity
_atom_site_occupancy
_atom_site_calc_flag
Mn1 Mn 0.55560(6) 0.75 0.11212(4) Uani 0.01563(15) 2 1 d
Mn2 Mn 0.19383(4) 0.44908(3) 0.10437(4) Uani 0.01655(13) 4 1 d
Mn3 Mn 0.55407(5) 0.55063(3) 0.35978(3) Uani 0.01738(13) 4 1 d
S1 S 0.16879(9) 0.75 0.88712(7) Uani 0.01419(19) 2 1 d
S2 S 0.26613(9) 0.25 0.38573(7) Uani 0.01481(19) 2 1 d
S3 S 0.15163(9) 0.75 0.30391(7) Uani 0.0165(2) 2 1 d
O1 O 0.3708(3) 0.75 0.9343(2) Uani 0.0182(6) 2 1 d
O2 O 0.0994(2) 0.60803(16) 0.94841(17) Uani 0.0215(4) 4 1 d
O3 O 0.3840(2) 0.39190(17) 0.43255(16) Uani 0.0227(5) 4 1 d
O4 O 0.2504(3) 0.25 0.2445(2) Uani 0.0200(6) 2 1 d
O5 O 0.0715(4) 0.75 0.4135(3) Uani 0.0336(8) 2 1 d
O6 O 0.3521(3) 0.75 0.3394(3) Uani 0.0228(7) 2 1 d
O7 O 0.0920(3) 0.8921(3) 0.2312(2) Uani 0.0411(6) 4 1 d
O8 O 0.8144(3) 0.4351(3) 0.3818(3) Uani 0.0427(8) 4 1 d
O9 O 0.4653(2) 0.52180(17) 0.15930(16) Uani 0.0168(4) 4 1 d
O10 O 0.6877(3) 0.75 0.3069(2) Uani 0.0157(5) 2 1 d
O11 O 0.7663(3) 0.75 0.0154(2) Uani 0.0165(5) 2 1 d
H8a H 0.855(7) 0.471(5) 0.325(4) Uiso 0.054(6) 4 1 d
H8b H 0.859(6) 0.386(5) 0.441(3) Uiso 0.054(6) 4 1 d
H9 H 0.538(6) 0.444(4) 0.146(5) Uiso 0.054(6) 4 1 d
H10 H 0.800(4) 0.75 0.327(6) Uiso 0.054(6) 2 1 d
H11 H 0.851(6) 0.75 0.078(4) Uiso 0.054(6) 2 1 d

loop_
_atom_site_aniso_label
_atom_site_aniso_type_symbol
_atom_site_aniso_U_11
_atom_site_aniso_U_22
_atom_site_aniso_U_33
_atom_site_aniso_U_12
_atom_site_aniso_U_13
_atom_site_aniso_U_23
Mn1 Mn 0.0148(2) 0.0195(2) 0.0115(3) 0 -0.00018(19) 0
Mn2 Mn 0.01267(19) 0.0177(2) 0.0170(2) -0.00076(10) -0.00246(16) -0.00040(11)
Mn3 Mn 0.0194(2) 0.0186(2) 0.0125(2) -0.00111(11) -0.00063(17) 0.00100(11)
S1 S 0.0109(3) 0.0185(3) 0.0116(3) 0 -0.0015(3) 0
S2 S 0.0157(3) 0.0168(3) 0.0098(3) 0 -0.0026(3) 0
S3 S 0.0117(3) 0.0196(3) 0.0162(4) 0 -0.0020(3) 0
O1 O 0.0100(8) 0.0270(10) 0.0161(11) 0 -0.0010(8) 0
O2 O 0.0136(6) 0.0203(7) 0.0283(9) -0.0020(5) -0.0011(6) 0.0057(6)
O3 O 0.0314(8) 0.0202(7) 0.0140(8) -0.0054(6) -0.0015(7) 0.0002(6)
O4 O 0.0286(10) 0.0181(8) 0.0105(11) 0 -0.0027(9) 0
O5 O 0.0236(11) 0.0444(13) 0.0329(15) 0 0.0058(11) 0
O6 O 0.0139(9) 0.0200(9) 0.0319(14) 0 -0.0012(10) 0
O7 O 0.0222(7) 0.0511(11) 0.0478(13) 0.0071(8) 0.0021(9) 0.0320(11)
O8 O 0.0402(13) 0.0465(12) 0.0388(14) 0.0199(9) 0.0020(11) 0.0078(9)
O9 O 0.0137(6) 0.0185(6) 0.0162(8) -0.0004(6) -0.0016(6) -0.0013(6)
O10 O 0.0108(8) 0.0222(9) 0.0132(10) 0 0.0001(8) 0
O11 O 0.0118(8) 0.0214(9) 0.0155(10) 0 0.0009(8) 0

loop_
_atom_type_symbol
_atom_type_scat_dispersion_real
_atom_type_scat_dispersion_imag
_atom_type_scat_source
H 0.0000 0.0000 'International Tables Vol C tables 4.2.6.8 and 6.1.1.1'
Mn 0.3368 0.7283 'International Tables Vol C tables 4.2.6.8 and 6.1.1.1'
O 0.0106 0.0060 'International Tables Vol C tables 4.2.6.8 and 6.1.1.1'
S 0.1246 0.1234 'International Tables Vol C tables 4.2.6.8 and 6.1.1.1'

loop_
_geom_angle_atom_site_label_1
_geom_angle_atom_site_label_2
_geom_angle_atom_site_label_3
_geom_angle_site_symmetry_1
_geom_angle_site_symmetry_3
_geom_angle
O1 S1 O2 . . 105.43(8)
O1 S1 O2 . 4_565 105.43(8)
O2 S1 O2 . 4_565 104.83(10)
O3 S2 O3 . 4_555 104.39(9)
O3 S2 O4 . . 105.06(9)
O3 S2 O4 4_555 . 105.06(9)
O5 S3 O6 . . 111.27(16)
O5 S3 O7 . . 108.11(12)
O5 S3 O7 . 4_565 108.11(12)
O6 S3 O7 . . 109.13(10)
O6 S3 O7 . 4_565 109.13(10)
O7 S3 O7 . 4_565 111.08(13)

loop_
_geom_bond_atom_site_label_1
_geom_bond_atom_site_label_2
_geom_bond_site_symmetry_2
_geom_bond_distance
Mn1 O1 1_554 2.157(2)
Mn1 O9 . 2.1614(16)
Mn1 O9 4_565 2.1614(16)
Mn1 O10 . 2.164(2)
Mn1 O11 . 2.091(3)
Mn1 H11 . 2.35(5)
Mn2 O2 1_554 2.1834(16)
Mn2 O2 3_566 2.2440(16)
Mn2 O4 . 2.2692(15)
Mn2 O7 4_565 2.189(3)
Mn2 O9 . 2.1253(16)
Mn2 O11 2_645 2.2022(17)
Mn3 O3 . 2.1345(18)
Mn3 O3 3_666 2.2764(17)
Mn3 O6 . 2.2735(16)
Mn3 O8 . 2.183(2)
Mn3 O9 . 2.1728(17)
Mn3 O10 . 2.1208(14)
Mn3 H8a . 2.49(5)
Mn3 H9 . 2.49(5)
S1 O1 . 1.520(2)
S1 O2 . 1.5286(17)
S1 O2 4_565 1.5286(17)
S2 O3 . 1.5325(16)
S2 O3 4_555 1.5325(16)
S2 O4 . 1.524(2)
S3 O5 . 1.449(3)
S3 O6 . 1.497(2)
S3 O7 . 1.471(2)
S3 O7 4_565 1.471(2)
O1 O2 . 2.426(2)
O1 O2 4_565 2.426(2)
O1 H9 2_656 2.06(4)
O1 H9 3_666 2.06(4)
O2 O2 4_565 2.423(2)
O3 O3 4_555 2.422(2)
O3 O4 . 2.426(2)
O5 O6 . 2.432(4)
O5 O7 . 2.364(4)
O5 O7 4_565 2.364(4)
O5 H8b 2_656 1.95(4)
O5 H8b 3_666 1.95(4)
O5 H10 1_455 2.09(3)
O6 O7 . 2.418(3)
O6 O7 4_565 2.418(3)
O7 O7 4_565 2.425(3)
O8 H8a . 0.81(5)
O8 H8b . 0.79(4)
O9 H9 . 0.90(4)
O10 H10 . 0.84(3)
O11 H11 . 0.84(4)
H8a H8b . 1.46(6)
H8a H10 . 2.41(4)
H8b H8b 4_555 2.32(6)

loop_
_geom_hbond_atom_site_label_D
_geom_hbond_atom_site_label_H
_geom_hbond_atom_site_label_A
_geom_hbond_site_symmetry_A
_geom_hbond_distance_DH
_geom_hbond_distance_HA
_geom_hbond_distance_DA
_geom_hbond_angle_DHA
O8 H8b O5 2_646 0.79(4) 1.95(4) 2.734(4) 171(4)
O9 H9 O1 2_646 0.90(4) 2.06(4) 2.914(2) 160(4)
O10 H10 O5 1_655 0.84(3) 2.09(3) 2.919(3) 169(7)
